data_1564477
loop_
_publ_author_name
'Yu, Ji-Ming'
'Cai, Ting'
'Ma, Zhong-Jie'
'Wang, Fei'
'Wang, Huan'
'Yu, Ji-Peng'
'Xiao, Lu-Lu'
'Cheng, Fang-Fang'
'Xiong, Wei-Wei'

_publ_section_title
;
 Using thiol-amine solvent mixture to prepare main group heterometallic
 chalcogenides
;
_journal_name_full 'Inorganica Chimica Acta'
_journal_page_first 119698
_journal_paper_doi 10.1016/j.ica.2020.119698
_journal_volume 509
_journal_year 2020
_chemical_formula_moiety 'C12 Ge4 In N8 O S13'
_chemical_formula_sum 'C12 Ge4 In N8 O S13'
_chemical_formula_weight 1094.16
_space_group_crystal_system orthorhombic
_space_group_IT_number 62
_space_group_name_Hall '-P 2ac 2n'
_space_group_name_H-M_alt 'P n m a'
_atom_sites_solution_hydrogens .
_atom_sites_solution_primary direct
_atom_sites_solution_secondary difmap
_cell_angle_alpha 90
_cell_angle_beta 90
_cell_angle_gamma 90
_cell_formula_units_Z 4
_cell_length_a 21.2157(9)
_cell_length_b 11.3247(5)
_cell_length_c 15.6853(7)
_cell_measurement_reflns_used 2387
_cell_measurement_temperature 293(2)
_cell_measurement_theta_max 24.0910
_cell_measurement_theta_min 3.2240
_cell_volume 3768.6(3)
_computing_cell_refinement 'CrysAlisPro 1.171.38.41 (Rigaku OD, 2015)'
_computing_data_collection 'CrysAlisPro 1.171.38.41 (Rigaku OD, 2015)'
_computing_data_reduction 'CrysAlisPro 1.171.38.41 (Rigaku OD, 2015)'
_computing_molecular_graphics 'DIAMOND. Version 3.0. Crystal Impact'
_computing_publication_material 'Bruker SHELXTL'
_computing_structure_refinement 'SHELXL-2016/6 (Sheldrick, 2016)'
_computing_structure_solution 'SHELXL-2016/6 (Sheldrick, 2016)'
_diffrn_ambient_temperature 293(2)
_diffrn_measured_fraction_theta_full 0.998
_diffrn_measured_fraction_theta_max 0.994
_diffrn_measurement_device_type 'Xcalibur, Eos, Gemini'
_diffrn_measurement_method '\w scans'
_diffrn_radiation_type MoK\a
_diffrn_radiation_wavelength 0.71073
_diffrn_reflns_av_R_equivalents 0.0876
_diffrn_reflns_av_unetI/netI 0.1196
_diffrn_reflns_Laue_measured_fraction_full 0.998
_diffrn_reflns_Laue_measured_fraction_max 0.994
_diffrn_reflns_limit_h_max 26
_diffrn_reflns_limit_h_min -19
_diffrn_reflns_limit_k_max 6
_diffrn_reflns_limit_k_min -14
_diffrn_reflns_limit_l_max 19
_diffrn_reflns_limit_l_min -16
_diffrn_reflns_number 14644
_diffrn_reflns_point_group_measured_fraction_full 0.998
_diffrn_reflns_point_group_measured_fraction_max 0.994
_diffrn_reflns_theta_full 25.242
_diffrn_reflns_theta_max 26.999
_diffrn_reflns_theta_min 2.769
_exptl_absorpt_coefficient_mu 4.500
_exptl_absorpt_correction_T_max 1.00000
_exptl_absorpt_correction_T_min 0.58353
_exptl_absorpt_correction_type multi-scan
_exptl_absorpt_process_details 'SCALE3 ABSPACK'
_exptl_crystal_colour yellow
_exptl_crystal_density_diffrn 1.928
_exptl_crystal_density_method 'not measured'
_exptl_crystal_description block
_exptl_crystal_F_000 2084
_exptl_crystal_size_max 0.18
_exptl_crystal_size_mid 0.15
_exptl_crystal_size_min 0.10
_refine_diff_density_max 1.891
_refine_diff_density_min -2.202
_refine_diff_density_rms 0.217
_refine_ls_extinction_coef .
_refine_ls_extinction_method none
_refine_ls_goodness_of_fit_ref 1.058
_refine_ls_hydrogen_treatment undef
_refine_ls_matrix_type full
_refine_ls_number_parameters 178
_refine_ls_number_reflns 4302
_refine_ls_number_restraints 137
_refine_ls_restrained_S_all 1.450
_refine_ls_R_factor_all 0.1603
_refine_ls_R_factor_gt 0.0866
_refine_ls_shift/su_max 0.000
_refine_ls_shift/su_mean 0.000
_refine_ls_structure_factor_coef Fsqd
_refine_ls_weighting_details 'w=1/[\s^2^(Fo^2^)+(0.1156P)^2^+15.2135P] where P=(Fo^2^+2Fc^2^)/3'
_refine_ls_weighting_scheme calc
_refine_ls_wR_factor_gt 0.2165
_refine_ls_wR_factor_ref 0.2747
_reflns_Friedel_coverage 0.000
_reflns_Friedel_fraction_full .
_reflns_Friedel_fraction_max .
_reflns_number_gt 2243
_reflns_number_total 4302
_reflns_threshold_expression 'I > 2\s(I)'
_cod_data_source_file ICA_2020-509-119698.cif
_cod_data_source_block compound-3
_cod_database_code 1564477
_shelx_space_group_comment
; 
The symmetry employed for this shelxl refinement is uniquely defined 
by the following loop, which should always be used as a source of 
symmetry information in preference to the above space-group names. 
They are only intended as comments. 
;

loop_
_space_group_symop_operation_xyz
'x, y, z'
'-x+1/2, -y, z+1/2'
'-x, y+1/2, -z'
'x+1/2, -y+1/2, -z+1/2'
'-x, -y, -z'
'x-1/2, y, -z-1/2'
'x, -y-1/2, z'
'-x-1/2, y-1/2, z-1/2'

loop_
_atom_site_label
_atom_site_type_symbol
_atom_site_fract_x
_atom_site_fract_y
_atom_site_fract_z
_atom_site_U_iso_or_equiv
_atom_site_adp_type
_atom_site_occupancy
_atom_site_site_symmetry_order
_atom_site_calc_flag
_atom_site_refinement_flags_posn
_atom_site_refinement_flags_adp
_atom_site_refinement_flags_occupancy
_atom_site_disorder_assembly
_atom_site_disorder_group
In1 In 0.19249(6) 0.250000 0.05873(8) 0.0495(4) Uani 1 2 d S T P . .
Ge1 Ge 0.34191(6) 0.08928(10) 0.13014(8) 0.0429(4) Uani 1 1 d . . . . .
Ge2 Ge 0.34006(8) 0.250000 -0.07302(11) 0.0378(5) Uani 1 2 d S T P . .
Ge3 Ge 0.03460(11) 0.250000 0.0139(2) 0.0794(8) Uani 1 2 d S TU P . .
S1 S -0.0442(4) 0.250000 0.1078(7) 0.125(2) Uani 1 2 d S TU P . .
S2 S 0.0155(6) 0.250000 -0.1265(7) 0.157(3) Uani 1 2 d S TU P . .
S3 S 0.3802(2) 0.250000 0.1970(3) 0.0481(11) Uani 1 2 d S T P . .
S4 S 0.37652(17) 0.0880(3) -0.0058(2) 0.0520(9) Uani 1 1 d . . . . .
S5 S 0.2359(2) 0.250000 -0.0875(3) 0.0499(11) Uani 1 2 d S T P . .
S6 S 0.23871(18) 0.0788(3) 0.1390(2) 0.0588(9) Uani 1 1 d . . . . .
S7 S 0.3855(2) 0.250000 -0.1976(3) 0.0565(12) Uani 1 2 d S T P . .
S8 S 0.3828(2) -0.0625(3) 0.1938(3) 0.0757(12) Uani 1 1 d . . . . .
S9 S 0.0975(2) 0.1024(4) 0.0431(3) 0.0795(12) Uani 1 1 d . U . . .
C1 C 0.2879(11) 0.250000 0.6046(14) 0.072(6) Uani 1 2 d S TU P . .
C2 C 0.2420(11) 0.250000 0.5331(15) 0.078(4) Uani 1 2 d S TU P . .
C3 C 0.2831(11) 0.0619(16) 0.3771(15) 0.121(8) Uani 1 1 d D . . . .
C4A C 0.2454(15) 0.183(3) 0.383(2) 0.076(5) Uiso 0.5 1 d . U P . .
C4B C 0.2493(14) 0.1279(19) 0.440(2) 0.077(5) Uiso 0.5 1 d D U P . .
C5 C 0.4103(15) -0.250000 -0.0435(16) 0.179(6) Uiso 1 2 d DS U P . .
C6 C 0.4571(11) -0.149(2) -0.1718(18) 0.186(6) Uiso 1 1 d D U . . .
C7 C 0.4144(11) -0.070(2) -0.2234(19) 0.177(6) Uiso 1 1 d D U . . .
C8 C 0.4643(19) -0.200(4) 0.0055(19) 0.180(6) Uiso 0.5 1 d D U P . .
N1 N 0.4685(15) -0.250000 0.0939(19) 0.167(6) Uiso 1 2 d DS U P . .
N2 N 0.2730(9) 0.250000 0.4542(11) 0.072(4) Uani 1 2 d DS TU P . .
N3 N 0.2520(8) 0.250000 0.6912(12) 0.074(5) Uani 1 2 d S TU P . .
N4 N 0.3515(8) 0.0490(14) 0.3823(10) 0.097(5) Uani 1 1 d . . . . .
N5 N 0.4207(12) -0.250000 -0.1384(14) 0.177(5) Uani 1 2 d DS TU P . .
N6 N 0.4546(9) 0.0119(16) -0.2767(11) 0.128(5) Uiso 1 1 d D U . . .
O1 O -0.0639(9) 0.250000 0.0101(15) 0.120(4) Uani 1 2 d S TU P . .

loop_
_atom_site_aniso_label
_atom_site_aniso_U_11
_atom_site_aniso_U_22
_atom_site_aniso_U_33
_atom_site_aniso_U_23
_atom_site_aniso_U_13
_atom_site_aniso_U_12
In1 0.0494(8) 0.0545(8) 0.0448(8) 0.000 0.0051(6) 0.000
Ge1 0.0588(9) 0.0328(6) 0.0369(8) 0.0023(5) -0.0009(6) 0.0044(5)
Ge2 0.0432(11) 0.0378(9) 0.0324(9) 0.000 0.0039(7) 0.000
Ge3 0.0436(13) 0.0837(17) 0.111(2) 0.000 0.0054(13) 0.000
S1 0.092(4) 0.138(5) 0.146(5) 0.000 0.019(4) 0.000
S2 0.199(8) 0.141(7) 0.131(7) 0.000 -0.101(6) 0.000
S3 0.050(3) 0.047(2) 0.047(3) 0.000 -0.008(2) 0.000
S4 0.070(2) 0.0437(17) 0.0427(19) -0.0034(13) 0.0064(16) 0.0137(16)
S5 0.050(3) 0.061(3) 0.039(2) 0.000 0.002(2) 0.000
S6 0.070(2) 0.0478(18) 0.058(2) 0.0076(15) 0.0017(18) -0.0100(16)
S7 0.057(3) 0.073(3) 0.040(3) 0.000 0.010(2) 0.000
S8 0.113(4) 0.0452(19) 0.069(3) 0.0074(18) -0.002(2) 0.028(2)
S9 0.061(2) 0.082(3) 0.095(3) 0.011(2) 0.009(2) -0.001(2)
C1 0.086(16) 0.070(14) 0.060(13) 0.000 -0.024(10) 0.000
C2 0.080(6) 0.081(6) 0.073(6) 0.000 0.014(5) 0.000
C3 0.14(2) 0.061(11) 0.17(2) 0.000(12) -0.048(17) -0.013(12)
N2 0.078(6) 0.071(6) 0.067(6) 0.000 0.044(5) 0.000
N3 0.072(12) 0.073(12) 0.078(13) 0.000 0.015(9) 0.000
N4 0.120(13) 0.084(11) 0.088(11) 0.006(8) 0.000(10) 0.009(9)
N5 0.176(6) 0.176(6) 0.180(6) 0.000 0.161(4) 0.000
O1 0.093(6) 0.128(7) 0.141(7) 0.000 0.003(6) 0.000

loop_
_atom_type_symbol
_atom_type_description
_atom_type_scat_dispersion_real
_atom_type_scat_dispersion_imag
_atom_type_scat_source
C C 0.0033 0.0016 'International Tables Vol C Tables 4.2.6.8 and 6.1.1.4'
H H 0.0000 0.0000 'International Tables Vol C Tables 4.2.6.8 and 6.1.1.4'
N N 0.0061 0.0033 'International Tables Vol C Tables 4.2.6.8 and 6.1.1.4'
S S 0.1246 0.1234 'International Tables Vol C Tables 4.2.6.8 and 6.1.1.4'
Ge Ge 0.1547 1.8001 'International Tables Vol C Tables 4.2.6.8 and 6.1.1.4'
In In -0.7276 1.3100 'International Tables Vol C Tables 4.2.6.8 and 6.1.1.4'
O O 0.0106 0.0060 'International Tables Vol C Tables 4.2.6.8 and 6.1.1.4'

loop_
_geom_angle_atom_site_label_1
_geom_angle_atom_site_label_2
_geom_angle_atom_site_label_3
_geom_angle
_geom_angle_site_symmetry_1
_geom_angle_site_symmetry_3
S5 In1 S6 108.65(11) . .
S5 In1 S6 108.65(11) . 7_565
S6 In1 S6 101.07(17) . 7_565
S5 In1 S9 101.47(14) . 7_565
S6 In1 S9 146.81(15) . 7_565
S6 In1 S9 81.68(13) 7_565 7_565
S5 In1 S9 101.47(14) . .
S6 In1 S9 81.68(13) . .
S6 In1 S9 146.81(15) 7_565 .
S9 In1 S9 78.9(2) 7_565 .
S8 Ge1 S6 109.04(16) . .
S8 Ge1 S3 106.38(16) . .
S6 Ge1 S3 111.94(16) . .
S8 Ge1 S4 107.46(15) . .
S6 Ge1 S4 112.58(14) . .
S3 Ge1 S4 109.16(15) . .
S7 Ge2 S5 110.37(19) . .
S7 Ge2 S4 105.53(12) . 7_565
S5 Ge2 S4 112.91(12) . 7_565
S7 Ge2 S4 105.53(12) . .
S5 Ge2 S4 112.91(12) . .
S4 Ge2 S4 109.07(19) 7_565 .
O1 Ge3 S9 128.0(2) . .
O1 Ge3 S9 128.0(2) . 7_565
S9 Ge3 S9 99.7(3) . 7_565
O1 Ge3 S1 43.0(6) . .
S9 Ge3 S1 108.6(2) . .
S9 Ge3 S1 108.6(2) 7_565 .
O1 Ge3 S2 77.9(7) . .
S9 Ge3 S2 108.4(2) . .
S9 Ge3 S2 108.4(2) 7_565 .
S1 Ge3 S2 120.9(4) . .
O1 S1 Ge3 63.9(8) . .
Ge1 S3 Ge1 107.82(19) 7_565 .
Ge2 S4 Ge1 108.98(13) . .
Ge2 S5 In1 106.01(19) . .
Ge1 S6 In1 108.40(14) . .
Ge3 S9 In1 90.07(17) . .
C2 C1 N3 109.8(19) . .
N2 C2 C1 111(2) . .
N2 C2 C4B 47.5(9) . .
C1 C2 C4B 119.8(15) . .
N2 C2 C4B 47.5(9) . 7_565
C1 C2 C4B 119.8(15) . 7_565
C4B C2 C4B 86.5(19) . 7_565
C4B C3 N4 121(2) . .
C4B C3 C4A 42.1(16) . .
N4 C3 C4A 125.7(18) . .
C4B C4A N2 69(2) . .
C4B C4A C4A 125(2) . 7_565
N2 C4A C4A 58.9(13) . 7_565
C4B C4A C3 61.2(18) . .
N2 C4A C3 107(2) . .
C4A C4A C3 149.5(14) 7_565 .
C4A C4B C3 77(2) . .
C4A C4B N2 68(2) . .
C3 C4B N2 114.8(18) . .
C4A C4B C2 101(2) . .
C3 C4B C2 154(2) . .
N2 C4B C2 44.0(10) . .
C8 C5 C8 44(4) . 7
C8 C5 N5 113.4(19) . .
C8 C5 N5 113.4(19) 7 .
N5 C6 C7 109.5(16) . .
C6 C7 N6 108.8(15) . .
C8 C8 C5 67.8(18) 7 .
C8 C8 N1 67.9(18) 7 .
C5 C8 N1 112.3(19) . .
C8 N1 C8 44(4) 7 .
C2 N2 C4A 119.0(18) . 7_565
C2 N2 C4A 119.0(18) . .
C4A N2 C4A 62(3) 7_565 .
C2 N2 C4B 88.5(13) . .
C4A N2 C4B 103(2) 7_565 .
C4A N2 C4B 43.3(16) . .
C2 N2 C4B 88.5(13) . 7_565
C4A N2 C4B 43.3(16) 7_565 7_565
C4A N2 C4B 103(2) . 7_565
C4B N2 C4B 137(3) . 7_565
C6 N5 C6 101(3) 7 .
C6 N5 C5 115.3(16) 7 .
C6 N5 C5 115.3(16) . .
S1 O1 Ge3 73.1(8) . .

loop_
_geom_bond_atom_site_label_1
_geom_bond_atom_site_label_2
_geom_bond_distance
_geom_bond_site_symmetry_2
In1 S5 2.472(5) .
In1 S6 2.511(4) .
In1 S6 2.511(4) 7_565
In1 S9 2.630(5) 7_565
In1 S9 2.630(5) .
Ge1 S8 2.169(4) .
Ge1 S6 2.197(4) .
Ge1 S3 2.252(3) .
Ge1 S4 2.256(3) .
Ge2 S7 2.179(5) .
Ge2 S5 2.221(5) .
Ge2 S4 2.253(3) 7_565
Ge2 S4 2.253(3) .
Ge3 O1 2.091(19) .
Ge3 S9 2.188(5) .
Ge3 S9 2.188(5) 7_565
Ge3 S1 2.228(9) .
Ge3 S2 2.239(10) .
S1 O1 1.59(2) .
C1 C2 1.49(3) .
C1 N3 1.56(3) .
C2 N2 1.40(3) .
C2 C4B 2.02(3) .
C2 C4B 2.02(3) 7_565
C3 C4B 1.431(18) .
C3 N4 1.46(3) .
C3 C4A 1.59(4) .
C4A C4B 1.09(4) .
C4A N2 1.48(3) .
C4A C4A 1.52(6) 7_565
C4B N2 1.488(17) .
C5 C8 1.490(19) .
C5 C8 1.490(19) 7
C5 N5 1.506(18) .
C6 N5 1.474(16) .
C6 C7 1.506(17) .
C7 N6 1.516(17) .
C8 C8 1.13(9) 7
C8 N1 1.499(19) .
